data_7053579
loop_
_publ_author_name
'Piskunov, Alexandr V.'
'Mescheryakova, Irina N.'
'Fukin, Georgy K.'
'Cherkasov, Vladimir K.'
'Abakumov, Gleb A.'

_publ_section_title
;
 Indium(iii) complexes with o-iminobenzoquinone in different redox states
;
_journal_issue 8
_journal_name_full 'New Journal of Chemistry'
_journal_page_first 1746
_journal_paper_doi 10.1039/c0nj00229a
_journal_volume 34
_journal_year 2010
_chemical_formula_sum 'C56 H84 In2 N2 O2'
_chemical_formula_weight 1046.89
_chemical_name_systematic
;
?
;
_space_group_IT_number 2
_symmetry_cell_setting triclinic
_symmetry_space_group_name_Hall '-P 1'
_symmetry_space_group_name_H-M 'P -1'
_atom_sites_solution_hydrogens geom
_atom_sites_solution_primary direct
_atom_sites_solution_secondary difmap
_audit_creation_method SHELXL-97
_cell_angle_alpha 85.005(1)
_cell_angle_beta 82.521(1)
_cell_angle_gamma 68.264(1)
_cell_formula_units_Z 2
_cell_length_a 11.3746(3)
_cell_length_b 11.6291(3)
_cell_length_c 21.8535(6)
_cell_measurement_reflns_used 900
_cell_measurement_temperature 100(2)
_cell_measurement_theta_max 30
_cell_measurement_theta_min 2
_cell_volume 2659.96(12)
_computing_cell_refinement 'Bruker SMART'
_computing_data_collection 'Bruker SMART'
_computing_data_reduction 'Bruker SHELXTL'
_computing_molecular_graphics 'Bruker SHELXTL'
_computing_publication_material 'Bruker SHELXTL'
_computing_structure_refinement 'SHELXL-97 (Sheldrick, 1997)'
_computing_structure_solution 'SHELXS-97 (Sheldrick, 1990)'
_diffrn_ambient_temperature 100(2)
_diffrn_measured_fraction_theta_full 0.994
_diffrn_measured_fraction_theta_max 0.994
_diffrn_measurement_device_type 'CCD area detector'
_diffrn_measurement_method 'phi and omega scans'
_diffrn_radiation_monochromator graphite
_diffrn_radiation_source 'fine-focus sealed tube'
_diffrn_radiation_type MoK\a
_diffrn_radiation_wavelength 0.71073
_diffrn_reflns_av_R_equivalents 0.0165
_diffrn_reflns_av_sigmaI/netI 0.0216
_diffrn_reflns_limit_h_max 14
_diffrn_reflns_limit_h_min -14
_diffrn_reflns_limit_k_max 14
_diffrn_reflns_limit_k_min -14
_diffrn_reflns_limit_l_max 26
_diffrn_reflns_limit_l_min -26
_diffrn_reflns_number 23016
_diffrn_reflns_theta_full 26.00
_diffrn_reflns_theta_max 26.00
_diffrn_reflns_theta_min 2.06
_exptl_absorpt_coefficient_mu 0.907
_exptl_absorpt_correction_T_max 0.8990
_exptl_absorpt_correction_T_min 0.7789
_exptl_absorpt_correction_type multi-scan
_exptl_absorpt_process_details 'SADABS (Sheldrick, 2008)'
_exptl_crystal_colour colorless
_exptl_crystal_density_diffrn 1.307
_exptl_crystal_density_method 'not measured'
_exptl_crystal_description prism
_exptl_crystal_F_000 1096
_exptl_crystal_size_max 0.29
_exptl_crystal_size_mid 0.19
_exptl_crystal_size_min 0.12
_refine_diff_density_max 1.346
_refine_diff_density_min -0.558
_refine_diff_density_rms 0.073
_refine_ls_extinction_method none
_refine_ls_goodness_of_fit_ref 1.076
_refine_ls_hydrogen_treatment constr
_refine_ls_matrix_type full
_refine_ls_number_parameters 581
_refine_ls_number_reflns 10386
_refine_ls_number_restraints 0
_refine_ls_restrained_S_all 1.076
_refine_ls_R_factor_all 0.0299
_refine_ls_R_factor_gt 0.0249
_refine_ls_shift/su_max 0.002
_refine_ls_shift/su_mean 0.000
_refine_ls_structure_factor_coef Fsqd
_refine_ls_weighting_details 'calc w=1/[\s^2^(Fo^2^)+(0.0374P)^2^+0.7574P] where P=(Fo^2^+2Fc^2^)/3'
_refine_ls_weighting_scheme calc
_refine_ls_wR_factor_gt 0.0621
_refine_ls_wR_factor_ref 0.0644
_reflns_number_gt 9271
_reflns_number_total 10386
_reflns_threshold_expression >2sigma(I)
_cod_data_source_file c0nj00229a.txt
_cod_data_source_block innom
_cod_depositor_comments
;
The following automatic conversions were performed:

'_symmetry_cell_setting' value 'Triclinic' changed to 'triclinic'
according to /home/saulius/struct/CIF-dictionaries/cif_core.dic
dictionary named 'cif_core.dic' version 2.4.2 from 2011-04-26.

Automatic conversion script
Id: cif_fix_values 1891 2012-01-12 08:04:46Z andrius 
;
_cod_original_sg_symbol_H-M P-1
_cod_database_code 7053579

loop_
_symmetry_equiv_pos_as_xyz
'x, y, z'
'-x, -y, -z'

loop_
_atom_site_label
_atom_site_type_symbol
_atom_site_fract_x
_atom_site_fract_y
_atom_site_fract_z
_atom_site_U_iso_or_equiv
_atom_site_adp_type
_atom_site_occupancy
_atom_site_symmetry_multiplicity
_atom_site_calc_flag
_atom_site_refinement_flags
In1 In 0.099362(8) 0.503797(9) 0.292724(4) 0.01626(3) Uani 1 1 d .
In2 In -0.079698(8) 0.482524(9) 0.192868(4) 0.01586(3) Uani 1 1 d .
O1 O -0.09998(8) 0.53330(9) 0.28906(4) 0.0171(2) Uani 1 1 d .
O2 O 0.11917(9) 0.45730(9) 0.19625(4) 0.0171(2) Uani 1 1 d .
N1 N 0.08917(10) 0.33946(11) 0.33343(6) 0.0180(3) Uani 1 1 d .
N2 N -0.07248(10) 0.64612(11) 0.14950(5) 0.0167(3) Uani 1 1 d .
C1 C -0.13642(13) 0.45318(13) 0.33213(6) 0.0167(3) Uani 1 1 d .
C2 C -0.26360(13) 0.47402(13) 0.35224(6) 0.0178(3) Uani 1 1 d .
C3 C -0.28916(13) 0.38277(13) 0.39207(7) 0.0196(3) Uani 1 1 d .
H3A H -0.3754 0.3936 0.4053 0.023 Uiso 1 1 calc R
C4 C -0.19408(13) 0.27723(13) 0.41309(7) 0.0194(3) Uani 1 1 d .
C5 C -0.06697(13) 0.26308(13) 0.39505(6) 0.0185(3) Uani 1 1 d .
H5A H -0.0010 0.1937 0.4108 0.022 Uiso 1 1 calc R
C6 C -0.03556(12) 0.34939(13) 0.35429(6) 0.0166(3) Uani 1 1 d .
C7 C -0.37183(13) 0.59482(14) 0.33528(7) 0.0204(3) Uani 1 1 d .
C8 C -0.37101(14) 0.62584(14) 0.26517(7) 0.0241(4) Uani 1 1 d .
H8A H -0.2974 0.6490 0.2502 0.036 Uiso 1 1 calc R
H8B H -0.4495 0.6951 0.2570 0.036 Uiso 1 1 calc R
H8C H -0.3656 0.5532 0.2437 0.036 Uiso 1 1 calc R
C9 C -0.50354(14) 0.58980(16) 0.35818(8) 0.0310(4) Uani 1 1 d .
H9A H -0.5107 0.5766 0.4032 0.046 Uiso 1 1 calc R
H9B H -0.5141 0.5215 0.3391 0.046 Uiso 1 1 calc R
H9C H -0.5698 0.6682 0.3468 0.046 Uiso 1 1 calc R
C10 C -0.35819(14) 0.70036(14) 0.36751(7) 0.0255(4) Uani 1 1 d .
H10A H -0.3637 0.6832 0.4123 0.038 Uiso 1 1 calc R
H10B H -0.4265 0.7784 0.3578 0.038 Uiso 1 1 calc R
H10C H -0.2756 0.7070 0.3531 0.038 Uiso 1 1 calc R
C11 C -0.22445(14) 0.17624(14) 0.45472(7) 0.0235(3) Uani 1 1 d .
C12 C -0.36714(16) 0.20414(18) 0.46838(10) 0.0422(5) Uani 1 1 d .
H12A H -0.4040 0.2101 0.4296 0.063 Uiso 1 1 calc R
H12B H -0.4077 0.2828 0.4891 0.063 Uiso 1 1 calc R
H12C H -0.3813 0.1374 0.4952 0.063 Uiso 1 1 calc R
C13 C -0.17006(17) 0.16385(18) 0.51680(8) 0.0376(4) Uani 1 1 d .
H13A H -0.2097 0.2424 0.5377 0.056 Uiso 1 1 calc R
H13B H -0.0778 0.1433 0.5095 0.056 Uiso 1 1 calc R
H13C H -0.1879 0.0980 0.5428 0.056 Uiso 1 1 calc R
C14 C -0.16317(18) 0.05139(16) 0.42316(9) 0.0383(5) Uani 1 1 d .
H14A H -0.1970 0.0583 0.3834 0.058 Uiso 1 1 calc R
H14B H -0.1828 -0.0130 0.4497 0.058 Uiso 1 1 calc R
H14C H -0.0707 0.0294 0.4163 0.058 Uiso 1 1 calc R
C15 C 0.19260(12) 0.24085(13) 0.35792(7) 0.0194(3) Uani 1 1 d .
C16 C 0.23732(13) 0.25372(14) 0.41289(7) 0.0214(3) Uani 1 1 d .
C17 C 0.34119(14) 0.15762(15) 0.43434(7) 0.0267(4) Uani 1 1 d .
H17A H 0.3720 0.1663 0.4714 0.032 Uiso 1 1 calc R
C18 C 0.40003(14) 0.05000(15) 0.40259(8) 0.0293(4) Uani 1 1 d .
H18A H 0.4707 -0.0150 0.4177 0.035 Uiso 1 1 calc R
C19 C 0.35550(14) 0.03738(14) 0.34857(8) 0.0274(4) Uani 1 1 d .
H19A H 0.3957 -0.0373 0.3272 0.033 Uiso 1 1 calc R
C20 C 0.25304(13) 0.13154(14) 0.32482(7) 0.0219(3) Uani 1 1 d .
C21 C 0.17507(15) 0.36951(15) 0.45004(7) 0.0269(4) Uani 1 1 d .
H21A H 0.1018 0.4268 0.4284 0.032 Uiso 1 1 calc R
C22 C 0.26608(17) 0.43728(16) 0.45365(9) 0.0374(4) Uani 1 1 d .
H22A H 0.2931 0.4625 0.4119 0.056 Uiso 1 1 calc R
H22B H 0.3408 0.3820 0.4732 0.056 Uiso 1 1 calc R
H22C H 0.2227 0.5108 0.4782 0.056 Uiso 1 1 calc R
C23 C 0.12188(16) 0.33816(18) 0.51485(8) 0.0362(4) Uani 1 1 d .
H23A H 0.0539 0.3071 0.5115 0.054 Uiso 1 1 calc R
H23B H 0.0877 0.4128 0.5390 0.054 Uiso 1 1 calc R
H23C H 0.1901 0.2745 0.5355 0.054 Uiso 1 1 calc R
C24 C 0.20823(14) 0.11561(14) 0.26447(8) 0.0269(4) Uani 1 1 d .
H24A H 0.1603 0.2000 0.2469 0.032 Uiso 1 1 calc R
C25 C 0.11861(17) 0.0445(2) 0.27523(10) 0.0452(5) Uani 1 1 d .
H25A H 0.0446 0.0890 0.3037 0.068 Uiso 1 1 calc R
H25B H 0.1631 -0.0382 0.2932 0.068 Uiso 1 1 calc R
H25C H 0.0904 0.0368 0.2358 0.068 Uiso 1 1 calc R
C26 C 0.31914(16) 0.05019(17) 0.21648(8) 0.0347(4) Uani 1 1 d .
H26A H 0.2875 0.0575 0.1762 0.052 Uiso 1 1 calc R
H26B H 0.3577 -0.0376 0.2291 0.052 Uiso 1 1 calc R
H26C H 0.3831 0.0888 0.2136 0.052 Uiso 1 1 calc R
C27 C 0.14561(14) 0.66255(14) 0.30273(7) 0.0251(4) Uani 1 1 d .
H27A H 0.2327 0.6353 0.3153 0.030 Uiso 1 1 calc R
H27B H 0.1447 0.7086 0.2624 0.030 Uiso 1 1 calc R
C28 C 0.05248(19) 0.74821(17) 0.35049(8) 0.0390(5) Uani 1 1 d .
H28A H 0.0724 0.8231 0.3513 0.058 Uiso 1 1 calc R
H28B H 0.0595 0.7056 0.3913 0.058 Uiso 1 1 calc R
H28C H -0.0344 0.7711 0.3396 0.058 Uiso 1 1 calc R
C29 C 0.15320(13) 0.54091(13) 0.15502(6) 0.0164(3) Uani 1 1 d .
C30 C 0.27985(13) 0.52806(13) 0.13831(6) 0.0183(3) Uani 1 1 d .
C31 C 0.30257(13) 0.62218(13) 0.09965(7) 0.0196(3) Uani 1 1 d .
H31A H 0.3881 0.6169 0.0891 0.023 Uiso 1 1 calc R
C32 C 0.20574(13) 0.72299(13) 0.07605(7) 0.0188(3) Uani 1 1 d .
C33 C 0.08040(13) 0.72919(13) 0.09070(7) 0.0182(3) Uani 1 1 d .
H33A H 0.0136 0.7946 0.0731 0.022 Uiso 1 1 calc R
C34 C 0.05161(12) 0.64081(13) 0.13086(6) 0.0160(3) Uani 1 1 d .
C35 C 0.39250(13) 0.41275(14) 0.15735(7) 0.0212(3) Uani 1 1 d .
C36 C 0.39024(14) 0.38671(16) 0.22771(7) 0.0274(4) Uani 1 1 d .
H36A H 0.3192 0.3597 0.2428 0.041 Uiso 1 1 calc R
H36B H 0.3796 0.4624 0.2480 0.041 Uiso 1 1 calc R
H36C H 0.4705 0.3214 0.2371 0.041 Uiso 1 1 calc R
C37 C 0.52102(14) 0.42452(16) 0.13450(8) 0.0300(4) Uani 1 1 d .
H37A H 0.5267 0.4403 0.0896 0.045 Uiso 1 1 calc R
H37B H 0.5901 0.3474 0.1448 0.045 Uiso 1 1 calc R
H37C H 0.5284 0.4934 0.1545 0.045 Uiso 1 1 calc R
C38 C 0.38785(14) 0.29972(14) 0.12742(7) 0.0262(4) Uani 1 1 d .
H38A H 0.3964 0.3121 0.0824 0.039 Uiso 1 1 calc R
H38B H 0.3064 0.2900 0.1412 0.039 Uiso 1 1 calc R
H38C H 0.4578 0.2251 0.1396 0.039 Uiso 1 1 calc R
C39 C 0.23250(14) 0.82607(14) 0.03494(7) 0.0236(3) Uani 1 1 d .
C40 C 0.37350(15) 0.80693(17) 0.02614(9) 0.0363(4) Uani 1 1 d .
H40A H 0.4027 0.8076 0.0663 0.055 Uiso 1 1 calc R
H40B H 0.3864 0.8738 -0.0010 0.055 Uiso 1 1 calc R
H40C H 0.4220 0.7271 0.0075 0.055 Uiso 1 1 calc R
C41 C 0.18976(17) 0.82849(18) -0.02911(8) 0.0379(4) Uani 1 1 d .
H41A H 0.2369 0.7485 -0.0479 0.057 Uiso 1 1 calc R
H41B H 0.2067 0.8945 -0.0554 0.057 Uiso 1 1 calc R
H41C H 0.0984 0.8439 -0.0249 0.057 Uiso 1 1 calc R
C42 C 0.16006(18) 0.95122(16) 0.06458(10) 0.0420(5) Uani 1 1 d .
H42A H 0.1897 0.9499 0.1049 0.063 Uiso 1 1 calc R
H42B H 0.0687 0.9664 0.0700 0.063 Uiso 1 1 calc R
H42C H 0.1755 1.0173 0.0378 0.063 Uiso 1 1 calc R
C43 C -0.17769(12) 0.74600(13) 0.12678(7) 0.0171(3) Uani 1 1 d .
C44 C -0.21923(13) 0.73980(13) 0.06980(7) 0.0190(3) Uani 1 1 d .
C45 C -0.32935(13) 0.83317(14) 0.05176(7) 0.0232(3) Uani 1 1 d .
H45A H -0.3591 0.8280 0.0138 0.028 Uiso 1 1 calc R
C46 C -0.39560(14) 0.93295(14) 0.08830(8) 0.0259(4) Uani 1 1 d .
H46A H -0.4713 0.9951 0.0759 0.031 Uiso 1 1 calc R
C47 C -0.35103(14) 0.94185(14) 0.14294(7) 0.0244(4) Uani 1 1 d .
H47A H -0.3952 1.0123 0.1670 0.029 Uiso 1 1 calc R
C48 C -0.24277(13) 0.85000(13) 0.16358(7) 0.0197(3) Uani 1 1 d .
C49 C -0.14952(14) 0.63198(14) 0.02774(7) 0.0219(3) Uani 1 1 d .
H49A H -0.0683 0.5805 0.0452 0.026 Uiso 1 1 calc R
C50 C -0.11496(15) 0.67848(15) -0.03765(7) 0.0276(4) Uani 1 1 d .
H50A H -0.0559 0.7214 -0.0359 0.041 Uiso 1 1 calc R
H50B H -0.1924 0.7358 -0.0544 0.041 Uiso 1 1 calc R
H50C H -0.0746 0.6079 -0.0644 0.041 Uiso 1 1 calc R
C51 C -0.22722(15) 0.54953(15) 0.02622(8) 0.0296(4) Uani 1 1 d .
H51A H -0.2413 0.5154 0.0679 0.044 Uiso 1 1 calc R
H51B H -0.1807 0.4816 -0.0015 0.044 Uiso 1 1 calc R
H51C H -0.3094 0.5988 0.0112 0.044 Uiso 1 1 calc R
C52 C -0.19556(14) 0.86398(14) 0.22366(7) 0.0231(3) Uani 1 1 d .
H52A H -0.1580 0.7796 0.2436 0.028 Uiso 1 1 calc R
C53 C -0.09103(15) 0.91886(15) 0.21065(8) 0.0293(4) Uani 1 1 d .
H53A H -0.0159 0.8598 0.1881 0.044 Uiso 1 1 calc R
H53B H -0.0683 0.9356 0.2498 0.044 Uiso 1 1 calc R
H53C H -0.1220 0.9963 0.1858 0.044 Uiso 1 1 calc R
C54 C -0.30240(16) 0.94444(16) 0.26945(8) 0.0315(4) Uani 1 1 d .
H54A H -0.3745 0.9164 0.2736 0.047 Uiso 1 1 calc R
H54B H -0.3300 1.0311 0.2542 0.047 Uiso 1 1 calc R
H54C H -0.2709 0.9371 0.3098 0.047 Uiso 1 1 calc R
C55 C -0.12490(15) 0.32368(14) 0.17887(7) 0.0256(4) Uani 1 1 d .
H55A H -0.1734 0.3429 0.1425 0.031 Uiso 1 1 calc R
H55B H -0.0439 0.2544 0.1681 0.031 Uiso 1 1 calc R
C56 C -0.19974(16) 0.27759(15) 0.23128(8) 0.0303(4) Uani 1 1 d .
H56A H -0.2141 0.2057 0.2183 0.045 Uiso 1 1 calc R
H56B H -0.2818 0.3437 0.2420 0.045 Uiso 1 1 calc R
H56C H -0.1516 0.2536 0.2674 0.045 Uiso 1 1 calc R

loop_
_atom_site_aniso_label
_atom_site_aniso_U_11
_atom_site_aniso_U_22
_atom_site_aniso_U_33
_atom_site_aniso_U_23
_atom_site_aniso_U_13
_atom_site_aniso_U_12
In1 0.01328(4) 0.01675(5) 0.01845(5) 0.00020(4) -0.00165(4) -0.00532(4)
In2 0.01360(4) 0.01553(5) 0.01819(5) 0.00023(4) -0.00175(4) -0.00519(4)
O1 0.0134(4) 0.0174(5) 0.0190(5) 0.0010(4) -0.0010(4) -0.0045(4)
O2 0.0139(4) 0.0186(5) 0.0178(5) 0.0011(4) -0.0015(4) -0.0052(4)
N1 0.0119(5) 0.0165(6) 0.0236(6) 0.0023(5) -0.0010(5) -0.0039(4)
N2 0.0116(5) 0.0167(6) 0.0205(6) 0.0009(5) -0.0002(4) -0.0045(4)
C1 0.0168(6) 0.0155(6) 0.0175(6) -0.0001(5) -0.0018(5) -0.0056(5)
C2 0.0149(6) 0.0178(6) 0.0191(6) -0.0025(5) -0.0021(5) -0.0037(5)
C3 0.0128(6) 0.0222(7) 0.0218(7) -0.0012(6) -0.0008(5) -0.0046(5)
C4 0.0172(6) 0.0207(7) 0.0205(7) 0.0003(5) -0.0029(5) -0.0069(5)
C5 0.0152(6) 0.0168(6) 0.0216(7) 0.0015(5) -0.0038(5) -0.0037(5)
C6 0.0133(6) 0.0188(6) 0.0170(6) -0.0017(5) -0.0013(5) -0.0049(5)
C7 0.0138(6) 0.0210(7) 0.0221(7) 0.0013(6) -0.0020(5) -0.0019(5)
C8 0.0202(7) 0.0230(7) 0.0248(7) 0.0011(6) -0.0055(6) -0.0023(6)
C9 0.0137(7) 0.0309(9) 0.0413(9) 0.0063(7) -0.0022(6) -0.0019(6)
C10 0.0235(7) 0.0205(7) 0.0273(8) -0.0032(6) -0.0037(6) -0.0011(6)
C11 0.0193(6) 0.0235(7) 0.0275(8) 0.0059(6) -0.0021(6) -0.0094(6)
C12 0.0229(8) 0.0455(10) 0.0551(12) 0.0220(9) -0.0033(8) -0.0144(7)
C13 0.0381(9) 0.0470(10) 0.0305(9) 0.0128(8) -0.0078(7) -0.0206(8)
C14 0.0436(9) 0.0279(8) 0.0453(10) 0.0012(8) 0.0001(8) -0.0172(7)
C15 0.0114(6) 0.0190(7) 0.0251(7) 0.0045(6) 0.0015(5) -0.0048(5)
C16 0.0144(6) 0.0232(7) 0.0244(7) 0.0021(6) 0.0009(6) -0.0061(6)
C17 0.0190(7) 0.0324(8) 0.0269(8) 0.0069(6) -0.0056(6) -0.0081(6)
C18 0.0168(7) 0.0251(8) 0.0376(9) 0.0090(7) -0.0040(6) 0.0002(6)
C19 0.0199(7) 0.0187(7) 0.0378(9) 0.0012(6) -0.0001(6) -0.0016(6)
C20 0.0153(6) 0.0195(7) 0.0294(8) 0.0020(6) -0.0004(6) -0.0059(5)
C21 0.0233(7) 0.0270(8) 0.0255(8) -0.0016(6) -0.0056(6) -0.0024(6)
C22 0.0443(9) 0.0320(9) 0.0375(9) -0.0024(7) -0.0052(8) -0.0152(8)
C23 0.0303(8) 0.0475(10) 0.0274(8) -0.0066(8) 0.0011(7) -0.0106(8)
C24 0.0243(7) 0.0200(7) 0.0347(8) -0.0050(6) -0.0042(6) -0.0049(6)
C25 0.0349(9) 0.0629(12) 0.0481(11) -0.0178(9) 0.0055(8) -0.0295(8)
C26 0.0330(8) 0.0382(9) 0.0334(9) -0.0054(7) 0.0039(7) -0.0152(7)
C27 0.0248(7) 0.0254(7) 0.0286(8) -0.0006(6) -0.0001(6) -0.0140(6)
C28 0.0556(10) 0.0326(9) 0.0315(9) -0.0077(7) 0.0064(8) -0.0214(8)
C29 0.0160(6) 0.0165(6) 0.0157(6) -0.0009(5) -0.0007(5) -0.0050(5)
C30 0.0144(6) 0.0192(7) 0.0187(7) -0.0020(5) -0.0025(5) -0.0025(5)
C31 0.0124(6) 0.0237(7) 0.0216(7) -0.0029(6) 0.0006(5) -0.0057(5)
C32 0.0172(6) 0.0190(7) 0.0206(7) -0.0014(5) -0.0008(5) -0.0072(5)
C33 0.0139(6) 0.0169(6) 0.0222(7) 0.0001(5) -0.0027(5) -0.0039(5)
C34 0.0129(6) 0.0173(6) 0.0171(6) -0.0040(5) 0.0001(5) -0.0045(5)
C35 0.0129(6) 0.0245(7) 0.0218(7) 0.0005(6) -0.0016(5) -0.0022(6)
C36 0.0175(7) 0.0346(9) 0.0228(7) 0.0014(6) -0.0051(6) -0.0005(6)
C37 0.0135(7) 0.0364(9) 0.0341(9) 0.0037(7) -0.0025(6) -0.0033(6)
C38 0.0215(7) 0.0215(7) 0.0286(8) -0.0018(6) -0.0039(6) 0.0009(6)
C39 0.0172(6) 0.0232(7) 0.0306(8) 0.0037(6) -0.0004(6) -0.0091(6)
C40 0.0218(7) 0.0382(9) 0.0489(10) 0.0176(8) -0.0032(7) -0.0153(7)
C41 0.0386(9) 0.0489(10) 0.0326(9) 0.0166(8) -0.0089(7) -0.0256(8)
C42 0.0414(9) 0.0225(8) 0.0602(12) -0.0003(8) 0.0111(9) -0.0150(7)
C43 0.0111(6) 0.0162(6) 0.0233(7) 0.0021(5) 0.0008(5) -0.0056(5)
C44 0.0153(6) 0.0191(7) 0.0232(7) 0.0026(6) -0.0007(5) -0.0080(5)
C45 0.0166(6) 0.0255(7) 0.0275(8) 0.0054(6) -0.0049(6) -0.0081(6)
C46 0.0147(6) 0.0214(7) 0.0353(8) 0.0091(6) -0.0030(6) -0.0014(6)
C47 0.0187(7) 0.0176(7) 0.0315(8) 0.0010(6) 0.0034(6) -0.0029(6)
C48 0.0156(6) 0.0171(7) 0.0254(7) -0.0004(6) 0.0036(6) -0.0070(5)
C49 0.0206(7) 0.0225(7) 0.0223(7) -0.0018(6) -0.0036(6) -0.0068(6)
C50 0.0284(7) 0.0302(8) 0.0223(7) -0.0019(6) -0.0022(6) -0.0085(7)
C51 0.0362(8) 0.0264(8) 0.0297(8) -0.0002(6) -0.0072(7) -0.0142(7)
C52 0.0229(7) 0.0187(7) 0.0256(7) -0.0033(6) 0.0008(6) -0.0057(6)
C53 0.0278(7) 0.0294(8) 0.0336(8) -0.0090(7) 0.0025(7) -0.0139(6)
C54 0.0319(8) 0.0299(8) 0.0305(8) -0.0088(7) 0.0054(7) -0.0099(7)
C55 0.0299(7) 0.0211(7) 0.0294(8) -0.0029(6) -0.0033(6) -0.0129(6)
C56 0.0351(8) 0.0251(8) 0.0327(8) -0.0011(7) -0.0028(7) -0.0137(7)

loop_
_atom_type_symbol
_atom_type_description
_atom_type_scat_dispersion_real
_atom_type_scat_dispersion_imag
_atom_type_scat_source
C C 0.0033 0.0016 'International Tables Vol C Tables 4.2.6.8 and 6.1.1.4'
H H 0.0000 0.0000 'International Tables Vol C Tables 4.2.6.8 and 6.1.1.4'
N N 0.0061 0.0033 'International Tables Vol C Tables 4.2.6.8 and 6.1.1.4'
O O 0.0106 0.0060 'International Tables Vol C Tables 4.2.6.8 and 6.1.1.4'
In In -0.7276 1.3100 'International Tables Vol C Tables 4.2.6.8 and 6.1.1.4'

loop_
_geom_angle_atom_site_label_1
_geom_angle_atom_site_label_2
_geom_angle_atom_site_label_3
_geom_angle
N1 In1 C27 146.35(6)
N1 In1 O1 78.43(4)
C27 In1 O1 117.41(5)
N1 In1 O2 98.09(4)
C27 In1 O2 112.44(5)
O1 In1 O2 83.77(3)
N1 In1 In2 86.93(3)
C27 In1 In2 125.25(4)
O1 In1 In2 42.04(3)
O2 In1 In2 41.74(2)
N2 In2 C55 142.23(5)
N2 In2 O2 78.52(4)
C55 In2 O2 118.49(5)
N2 In2 O1 98.62(4)
C55 In2 O1 115.87(5)
O2 In2 O1 83.43(3)
N2 In2 In1 88.94(3)
C55 In2 In1 126.89(4)
O2 In2 In1 41.83(2)
O1 In2 In1 41.62(2)
C1 O1 In1 109.89(7)
C1 O1 In2 114.02(8)
In1 O1 In2 96.34(4)
C29 O2 In2 110.49(7)
C29 O2 In1 113.13(8)
In2 O2 In1 96.43(4)
C6 N1 C15 119.17(12)
C6 N1 In1 112.53(8)
C15 N1 In1 124.96(9)
C34 N2 C43 119.66(12)
C34 N2 In2 113.07(8)
C43 N2 In2 125.79(9)
C2 C1 O1 122.02(12)
C2 C1 C6 122.06(13)
O1 C1 C6 115.93(12)
C1 C2 C3 116.95(12)
C1 C2 C7 122.13(13)
C3 C2 C7 120.81(12)
C4 C3 C2 123.05(13)
C3 C4 C5 118.46(14)
C3 C4 C11 122.11(13)
C5 C4 C11 119.43(12)
C6 C5 C4 121.08(12)
N1 C6 C5 123.99(12)
N1 C6 C1 117.80(13)
C5 C6 C1 118.21(12)
C10 C7 C9 107.63(12)
C10 C7 C2 107.75(12)
C9 C7 C2 111.80(13)
C10 C7 C8 109.31(13)
C9 C7 C8 106.64(12)
C2 C7 C8 113.54(11)
C12 C11 C4 112.71(12)
C12 C11 C13 107.69(14)
C4 C11 C13 109.84(14)
C12 C11 C14 108.26(15)
C4 C11 C14 109.49(13)
C13 C11 C14 108.75(14)
C16 C15 C20 120.07(13)
C16 C15 N1 120.73(13)
C20 C15 N1 119.15(13)
C17 C16 C15 119.30(14)
C17 C16 C21 118.85(14)
C15 C16 C21 121.86(12)
C18 C17 C16 121.00(15)
C17 C18 C19 119.58(14)
C18 C19 C20 121.55(15)
C19 C20 C15 118.49(14)
C19 C20 C24 120.17(14)
C15 C20 C24 121.34(12)
C16 C21 C22 111.98(13)
C16 C21 C23 110.78(14)
C22 C21 C23 110.96(14)
C25 C24 C20 111.26(15)
C25 C24 C26 109.17(14)
C20 C24 C26 112.52(13)
C28 C27 In1 111.84(11)
O2 C29 C30 122.08(12)
O2 C29 C34 116.41(12)
C30 C29 C34 121.51(13)
C29 C30 C31 117.13(12)
C29 C30 C35 122.70(13)
C31 C30 C35 120.07(12)
C32 C31 C30 123.13(13)
C31 C32 C33 118.25(14)
C31 C32 C39 122.27(13)
C33 C32 C39 119.48(12)
C32 C33 C34 121.12(12)
C33 C34 N2 123.44(12)
C33 C34 C29 118.69(13)
N2 C34 C29 117.85(13)
C37 C35 C38 107.68(12)
C37 C35 C36 106.90(12)
C38 C35 C36 108.58(13)
C37 C35 C30 111.83(13)
C38 C35 C30 108.20(12)
C36 C35 C30 113.47(11)
C40 C39 C32 112.22(12)
C40 C39 C42 107.90(15)
C32 C39 C42 109.53(13)
C40 C39 C41 107.76(14)
C32 C39 C41 109.46(14)
C42 C39 C41 109.92(14)
C44 C43 C48 120.03(12)
C44 C43 N2 120.79(12)
C48 C43 N2 119.14(13)
C45 C44 C43 119.29(13)
C45 C44 C49 118.86(13)
C43 C44 C49 121.83(12)
C46 C45 C44 120.94(15)
C45 C46 C47 119.61(13)
C46 C47 C48 121.68(14)
C47 C48 C43 118.32(14)
C47 C48 C52 120.13(13)
C43 C48 C52 121.54(12)
C44 C49 C51 111.21(12)
C44 C49 C50 111.06(13)
C51 C49 C50 111.29(13)
C48 C52 C53 110.56(13)
C48 C52 C54 112.87(13)
C53 C52 C54 109.25(13)
C56 C55 In2 118.39(11)

loop_
_geom_bond_atom_site_label_1
_geom_bond_atom_site_label_2
_geom_bond_distance
In1 N1 2.0732(12)
In1 C27 2.1336(16)
In1 O1 2.1752(9)
In1 O2 2.1846(10)
In1 In2 3.25511(15)
In2 N2 2.0750(12)
In2 C55 2.1478(16)
In2 O2 2.1810(9)
In2 O1 2.1931(10)
O1 C1 1.3991(17)
O2 C29 1.3938(17)
N1 C6 1.3977(18)
N1 C15 1.4295(17)
N2 C34 1.3972(18)
N2 C43 1.4327(17)
C1 C2 1.3921(19)
C1 C6 1.4229(18)
C2 C3 1.404(2)
C2 C7 1.5406(18)
C3 C4 1.3911(19)
C4 C5 1.400(2)
C4 C11 1.536(2)
C5 C6 1.399(2)
C7 C10 1.532(2)
C7 C9 1.537(2)
C7 C8 1.543(2)
C11 C12 1.526(2)
C11 C13 1.537(2)
C11 C14 1.539(2)
C15 C16 1.404(2)
C15 C20 1.413(2)
C16 C17 1.393(2)
C16 C21 1.519(2)
C17 C18 1.381(2)
C18 C19 1.383(2)
C19 C20 1.393(2)
C20 C24 1.524(2)
C21 C22 1.528(3)
C21 C23 1.535(2)
C24 C25 1.519(3)
C24 C26 1.534(2)
C27 C28 1.522(2)
C29 C30 1.3943(19)
C29 C34 1.4217(18)
C30 C31 1.404(2)
C30 C35 1.5435(18)
C31 C32 1.3928(19)
C32 C33 1.396(2)
C32 C39 1.532(2)
C33 C34 1.397(2)
C35 C37 1.533(2)
C35 C38 1.539(2)
C35 C36 1.540(2)
C39 C40 1.524(2)
C39 C42 1.534(2)
C39 C41 1.535(2)
C43 C44 1.405(2)
C43 C48 1.417(2)
C44 C45 1.3964(19)
C44 C49 1.523(2)
C45 C46 1.382(2)
C46 C47 1.382(2)
C47 C48 1.395(2)
C48 C52 1.524(2)
C49 C51 1.531(2)
C49 C50 1.538(2)
C52 C53 1.531(2)
C52 C54 1.536(2)
C55 C56 1.517(2)
